data_4329816
loop_
_publ_author_name
'Animesh Das'
'Felix J. Klinke'
'Serhiy Demeshko'
'Steffen Meyer'
'Sebastian Dechert'
'Franc Meyer'

_publ_contact_author_address
; Institut f\"ur Anorganische Chemie
  Georg August Universit\"at G\"ottingen
  Tammannstra\&se 4
  D-37077 G\"ottingen
  Germany
;
_publ_contact_author_email franc.meyer@chemie.uni-goettingen.de
_publ_contact_author_fax 49(551)393063
_publ_contact_author_name 'Prof. Dr. Franc Meyer'
_publ_contact_author_phone 49(551)393012
_publ_section_title
;
 Reversible Solvatomagnetic Effect in Novel Tetranuclear Cubane-Type Ni4
 Complexes and Magnetostructural Correlations for the [Ni4(\m3-O)4] Core
;
_journal_name_full 'Inorganic Chemistry'
_journal_page_first 8141
_journal_page_last 8149
_journal_paper_doi 10.1021/ic300535d
_journal_volume 51
_journal_year 2012
_chemical_formula_moiety 'C44 H48 N8 Ni4 O12, 4(C3 H6 O)'
_chemical_formula_sum 'C56 H72 N8 Ni4 O16'
_chemical_formula_weight 1348.06
_chemical_name_systematic
;
 ?
;
_space_group_IT_number 13
_symmetry_cell_setting monoclinic
_symmetry_space_group_name_Hall '-P 2yc'
_symmetry_space_group_name_H-M 'P 1 2/c 1'
_atom_sites_solution_hydrogens geom
_atom_sites_solution_primary direct
_atom_sites_solution_secondary difmap
_audit_creation_method SHELXL-97
_cell_angle_alpha 90.00
_cell_angle_beta 90.022(2)
_cell_angle_gamma 90.00
_cell_formula_units_Z 2
_cell_length_a 9.2598(3)
_cell_length_b 11.9585(2)
_cell_length_c 26.1511(7)
_cell_measurement_reflns_used 29973
_cell_measurement_temperature 133(2)
_cell_measurement_theta_max 25.63
_cell_measurement_theta_min 1.70
_cell_volume 2895.80(13)
_computing_cell_refinement 'X-AREA (Stoe & Cie, 2002)'
_computing_data_collection 'X-AREA (Stoe & Cie, 2002)'
_computing_data_reduction 'X-AREA (Stoe & Cie, 2002)'
_computing_molecular_graphics 'DIAMOND (Brandenburg, 2001)'
_computing_publication_material 'SHELXL-97 (Sheldrick, 1997)'
_computing_structure_refinement 'SHELXL-97 (Sheldrick, 1997)'
_computing_structure_solution 'SHELXS-97 (Sheldrick, 1990)'
_diffrn_ambient_temperature 133(2)
_diffrn_measured_fraction_theta_full 0.994
_diffrn_measured_fraction_theta_max 0.994
_diffrn_measurement_device_type 'Stoe IPDS II'
_diffrn_measurement_method \w
_diffrn_radiation_monochromator graphite
_diffrn_radiation_source 'fine-focus sealed tube'
_diffrn_radiation_type MoK\a
_diffrn_radiation_wavelength 0.71073
_diffrn_reflns_av_R_equivalents 0.0407
_diffrn_reflns_av_sigmaI/netI 0.0213
_diffrn_reflns_limit_h_max 9
_diffrn_reflns_limit_h_min -11
_diffrn_reflns_limit_k_max 14
_diffrn_reflns_limit_k_min -14
_diffrn_reflns_limit_l_max 31
_diffrn_reflns_limit_l_min -31
_diffrn_reflns_number 29973
_diffrn_reflns_theta_full 25.63
_diffrn_reflns_theta_max 25.63
_diffrn_reflns_theta_min 1.70
_exptl_absorpt_coefficient_mu 1.357
_exptl_absorpt_correction_T_max 0.7673
_exptl_absorpt_correction_T_min 0.6405
_exptl_absorpt_correction_type numerical
_exptl_absorpt_process_details 'X-RED (Stoe & Cie, 2002)'
_exptl_crystal_colour green
_exptl_crystal_density_diffrn 1.546
_exptl_crystal_description block
_exptl_crystal_F_000 1408
_exptl_crystal_size_max 0.37
_exptl_crystal_size_mid 0.26
_exptl_crystal_size_min 0.23
_refine_diff_density_max 0.593
_refine_diff_density_min -0.371
_refine_diff_density_rms 0.050
_refine_ls_extinction_method none
_refine_ls_goodness_of_fit_ref 1.095
_refine_ls_hydrogen_treatment mixed
_refine_ls_matrix_type full
_refine_ls_number_parameters 396
_refine_ls_number_reflns 5462
_refine_ls_number_restraints 4
_refine_ls_restrained_S_all 1.094
_refine_ls_R_factor_all 0.0217
_refine_ls_R_factor_gt 0.0212
_refine_ls_shift/su_max 0.001
_refine_ls_shift/su_mean 0.000
_refine_ls_structure_factor_coef Fsqd
_refine_ls_weighting_details 'calc w=1/[\s^2^(Fo^2^)+(0.0299P)^2^+1.0820P] where P=(Fo^2^+2Fc^2^)/3'
_refine_ls_weighting_scheme calc
_refine_ls_wR_factor_gt 0.0553
_refine_ls_wR_factor_ref 0.0555
_reflns_number_gt 5388
_reflns_number_total 5462
_reflns_threshold_expression >2sigma(I)
_cod_data_source_file ic300535d_si_002_3.cif
_cod_data_source_block nicube-2x4C3H6O
_cod_original_sg_symbol_H-M 'P 2/c'
_cod_database_code 4329816

loop_
_symmetry_equiv_pos_as_xyz
'x, y, z'
'-x, y, -z+1/2'
'-x, -y, -z'
'x, -y, z-1/2'

loop_
_atom_site_label
_atom_site_type_symbol
_atom_site_fract_x
_atom_site_fract_y
_atom_site_fract_z
_atom_site_U_iso_or_equiv
_atom_site_adp_type
_atom_site_occupancy
_atom_site_symmetry_multiplicity
_atom_site_calc_flag
_atom_site_refinement_flags
Ni1 Ni 0.66819(3) 0.285745(18) 0.264633(10) 0.01484(6) Uani 1 1 d .
Ni2 Ni 0.54432(3) 0.462479(19) 0.191470(10) 0.01428(6) Uani 1 1 d .
N1 N 0.7162(2) 0.12162(13) 0.25408(6) 0.0179(4) Uani 1 1 d .
N2 N 0.6714(2) 0.05691(14) 0.21469(7) 0.0195(3) Uani 1 1 d .
O1 O 0.76214(17) 0.28259(11) 0.33268(6) 0.0216(3) Uani 1 1 d .
O2 O 0.54325(16) 0.29010(10) 0.20153(5) 0.0160(3) Uani 1 1 d .
O3 O 0.86246(16) 0.31840(12) 0.22056(6) 0.0206(3) Uani 1 1 d D
O13 O 0.42677(17) 0.42544(13) 0.12403(6) 0.0223(3) Uani 1 1 d D
C1 C 0.8120(3) -0.04897(17) 0.26167(9) 0.0249(4) Uani 1 1 d .
H1 H 0.8657 -0.1107 0.2744 0.030 Uiso 1 1 calc R
C2 C 0.8043(2) 0.05921(17) 0.28292(8) 0.0185(4) Uani 1 1 d .
C3 C 0.7268(3) -0.04688(17) 0.21923(9) 0.0256(5) Uani 1 1 d .
H3 H 0.7095 -0.1079 0.1968 0.031 Uiso 1 1 calc R
C4 C 0.8784(2) 0.10104(17) 0.32860(8) 0.0199(4) Uani 1 1 d .
C5 C 0.9805(3) 0.02956(19) 0.35177(10) 0.0265(5) Uani 1 1 d .
H5 H 0.9987 -0.0413 0.3366 0.032 Uiso 1 1 calc R
C6 C 1.0547(3) 0.0580(2) 0.39523(10) 0.0319(5) Uani 1 1 d .
H6 H 1.1226 0.0078 0.4099 0.038 Uiso 1 1 calc R
C7 C 1.0291(3) 0.1611(2) 0.41746(9) 0.0293(5) Uani 1 1 d .
H7 H 1.0791 0.1817 0.4477 0.035 Uiso 1 1 calc R
C8 C 0.9306(2) 0.23466(18) 0.39569(9) 0.0236(5) Uani 1 1 d .
H8 H 0.9150 0.3053 0.4114 0.028 Uiso 1 1 calc R
C9 C 0.8531(2) 0.20755(16) 0.35090(8) 0.0190(4) Uani 1 1 d .
C10 C 0.5740(2) 0.09546(17) 0.17440(8) 0.0208(4) Uani 1 1 d .
H10A H 0.4733 0.0806 0.1852 0.025 Uiso 1 1 calc R
H10B H 0.5925 0.0510 0.1432 0.025 Uiso 1 1 calc R
C11 C 0.5880(2) 0.21894(16) 0.16116(8) 0.0198(4) Uani 1 1 d .
H11A H 0.6900 0.2355 0.1527 0.024 Uiso 1 1 calc R
H11B H 0.5290 0.2350 0.1304 0.024 Uiso 1 1 calc R
O4 O 0.3788(2) 0.57994(15) 0.04473(6) 0.0365(4) Uani 1 1 d .
C41 C 0.2470(5) 0.4439(3) 0.00031(12) 0.0629(11) Uani 1 1 d .
H41A H 0.2626 0.4003 0.0315 0.094 Uiso 1 1 calc R
H41B H 0.2909 0.4051 -0.0288 0.094 Uiso 1 1 calc R
H41C H 0.1431 0.4525 -0.0057 0.094 Uiso 1 1 calc R
C42 C 0.3138(3) 0.55551(19) 0.00611(8) 0.0252(5) Uani 1 1 d .
C43 C 0.2991(4) 0.6342(2) -0.03757(10) 0.0414(7) Uani 1 1 d .
H43A H 0.3411 0.7067 -0.0283 0.062 Uiso 1 1 calc R
H43B H 0.1966 0.6439 -0.0458 0.062 Uiso 1 1 calc R
H43C H 0.3499 0.6039 -0.0674 0.062 Uiso 1 1 calc R
O5 O 0.3602(2) 0.98699(18) 0.45733(7) 0.0428(5) Uani 1 1 d .
C52 C 0.3364(3) 0.9564(2) 0.50083(10) 0.0328(5) Uani 1 1 d .
C51 C 0.2768(4) 1.0367(3) 0.54013(13) 0.0498(8) Uani 1 1 d .
H51A H 0.2774 1.1127 0.5261 0.075 Uiso 1 1 calc R
H51B H 0.3369 1.0342 0.5710 0.075 Uiso 1 1 calc R
H51C H 0.1776 1.0153 0.5488 0.075 Uiso 1 1 calc R
C53 C 0.3667(4) 0.8411(3) 0.51735(13) 0.0579(9) Uani 1 1 d .
H53A H 0.4029 0.7977 0.4883 0.087 Uiso 1 1 calc R
H53B H 0.2778 0.8067 0.5302 0.087 Uiso 1 1 calc R
H53C H 0.4395 0.8420 0.5445 0.087 Uiso 1 1 calc R
N11 N 0.51673(19) 0.62877(13) 0.17646(7) 0.0166(3) Uani 1 1 d .
N12 N 0.38542(19) 0.68012(14) 0.17948(6) 0.0179(4) Uani 1 1 d .
O11 O 0.73955(16) 0.46907(11) 0.15966(6) 0.0190(3) Uani 1 1 d .
O12 O 0.36267(15) 0.45647(10) 0.23504(5) 0.0157(3) Uani 1 1 d .
C21 C 0.5148(2) 0.78167(17) 0.12670(9) 0.0216(5) Uani 1 1 d .
H21 H 0.5449 0.8384 0.1036 0.026 Uiso 1 1 calc R
C22 C 0.5966(2) 0.68979(17) 0.14398(8) 0.0173(4) Uani 1 1 d .
C23 C 0.3837(2) 0.77242(16) 0.15001(8) 0.0210(4) Uani 1 1 d .
H23 H 0.3048 0.8225 0.1461 0.025 Uiso 1 1 calc R
C24 C 0.7471(2) 0.66233(17) 0.13145(8) 0.0189(4) Uani 1 1 d .
C25 C 0.8326(3) 0.74696(18) 0.10981(8) 0.0237(4) Uani 1 1 d .
H25 H 0.7903 0.8181 0.1036 0.028 Uiso 1 1 calc R
C26 C 0.9760(3) 0.73084(19) 0.09713(9) 0.0274(5) Uani 1 1 d .
H26 H 1.0310 0.7897 0.0824 0.033 Uiso 1 1 calc R
C27 C 1.0387(3) 0.62667(19) 0.10640(9) 0.0266(5) Uani 1 1 d .
H27 H 1.1373 0.6142 0.0981 0.032 Uiso 1 1 calc R
C28 C 0.9571(3) 0.54149(17) 0.12766(8) 0.0218(4) Uani 1 1 d .
H28 H 1.0014 0.4711 0.1337 0.026 Uiso 1 1 calc R
C29 C 0.8094(2) 0.55585(16) 0.14068(7) 0.0174(4) Uani 1 1 d .
C30 C 0.2780(2) 0.64735(17) 0.21750(8) 0.0188(4) Uani 1 1 d .
H30A H 0.1873 0.6885 0.2105 0.023 Uiso 1 1 calc R
H30B H 0.3126 0.6707 0.2517 0.023 Uiso 1 1 calc R
C31 C 0.2446(2) 0.52321(16) 0.21900(8) 0.0186(4) Uani 1 1 d .
H31A H 0.1624 0.5105 0.2425 0.022 Uiso 1 1 calc R
H31B H 0.2142 0.4988 0.1844 0.022 Uiso 1 1 calc R
H13A H 0.410(5) 0.472(3) 0.1014(12) 0.080 Uiso 1 1 d D
H13B H 0.350(3) 0.395(3) 0.1294(16) 0.080 Uiso 1 1 d D
H3A H 0.833(5) 0.362(3) 0.1985(13) 0.080 Uiso 1 1 d D
H3B H 0.938(3) 0.333(3) 0.2342(15) 0.080 Uiso 1 1 d D

loop_
_atom_site_aniso_label
_atom_site_aniso_U_11
_atom_site_aniso_U_22
_atom_site_aniso_U_33
_atom_site_aniso_U_23
_atom_site_aniso_U_13
_atom_site_aniso_U_12
Ni1 0.01697(13) 0.01286(11) 0.01469(12) -0.00053(9) -0.00275(12) 0.00225(9)
Ni2 0.01483(12) 0.01326(11) 0.01474(12) 0.00137(9) -0.00141(11) 0.00018(9)
N1 0.0210(9) 0.0152(8) 0.0176(8) 0.0000(6) -0.0002(7) 0.0022(7)
N2 0.0244(9) 0.0159(8) 0.0183(8) -0.0019(6) -0.0001(8) -0.0004(7)
O1 0.0256(8) 0.0184(7) 0.0208(7) -0.0016(5) -0.0068(6) 0.0057(6)
O2 0.0187(7) 0.0148(6) 0.0145(7) -0.0010(5) -0.0010(6) 0.0012(5)
O3 0.0187(7) 0.0212(7) 0.0220(8) 0.0010(6) -0.0012(6) 0.0031(6)
O13 0.0249(8) 0.0223(7) 0.0197(7) 0.0042(6) -0.0068(6) -0.0026(6)
C1 0.0286(11) 0.0170(9) 0.0292(12) 0.0012(8) 0.0024(11) 0.0061(8)
C2 0.0168(10) 0.0180(9) 0.0209(10) 0.0041(8) 0.0043(8) 0.0022(8)
C3 0.0324(12) 0.0153(10) 0.0292(12) -0.0010(8) 0.0022(10) 0.0039(9)
C4 0.0193(10) 0.0215(10) 0.0189(10) 0.0047(8) 0.0017(8) 0.0042(8)
C5 0.0243(12) 0.0248(10) 0.0304(12) 0.0055(9) 0.0003(10) 0.0087(9)
C6 0.0263(12) 0.0337(12) 0.0356(13) 0.0099(10) -0.0064(11) 0.0086(10)
C7 0.0257(12) 0.0325(12) 0.0298(12) 0.0093(9) -0.0117(10) -0.0012(10)
C8 0.0252(12) 0.0212(10) 0.0244(11) 0.0029(8) -0.0065(9) -0.0026(9)
C9 0.0165(10) 0.0213(9) 0.0191(10) 0.0067(8) -0.0010(8) 0.0012(8)
C10 0.0241(11) 0.0171(10) 0.0212(11) -0.0048(8) -0.0015(8) 0.0004(8)
C11 0.0269(11) 0.0185(10) 0.0142(10) -0.0035(7) 0.0000(8) 0.0022(8)
O4 0.0439(11) 0.0411(10) 0.0245(9) 0.0058(7) -0.0091(8) -0.0076(8)
C41 0.111(3) 0.0428(16) 0.0344(16) 0.0068(12) -0.0250(18) -0.0284(19)
C42 0.0254(11) 0.0292(11) 0.0211(11) -0.0007(9) 0.0002(10) 0.0046(9)
C43 0.061(2) 0.0351(13) 0.0286(13) 0.0054(10) -0.0095(13) 0.0036(12)
O5 0.0383(11) 0.0614(12) 0.0287(10) -0.0031(9) -0.0065(8) 0.0075(9)
C52 0.0208(12) 0.0447(14) 0.0329(14) -0.0086(10) 0.0000(10) -0.0052(11)
C51 0.0454(18) 0.0536(17) 0.0504(18) -0.0196(14) 0.0175(14) -0.0091(13)
C53 0.073(2) 0.0471(18) 0.0531(19) 0.0018(14) 0.0255(17) -0.0073(16)
N11 0.0156(8) 0.0162(8) 0.0181(9) 0.0000(7) -0.0013(7) 0.0014(6)
N12 0.0188(9) 0.0155(8) 0.0195(9) 0.0019(6) 0.0007(7) 0.0038(7)
O11 0.0187(7) 0.0176(7) 0.0206(7) 0.0019(5) 0.0015(6) -0.0001(6)
O12 0.0152(7) 0.0163(6) 0.0156(7) 0.0018(5) -0.0032(6) 0.0015(5)
C21 0.0266(12) 0.0179(9) 0.0205(11) 0.0045(8) -0.0002(9) -0.0004(8)
C22 0.0208(10) 0.0149(9) 0.0161(10) -0.0001(7) -0.0035(8) -0.0023(8)
C23 0.0254(11) 0.0148(9) 0.0227(10) 0.0031(8) 0.0001(9) 0.0037(8)
C24 0.0196(10) 0.0210(10) 0.0160(10) -0.0016(8) 0.0002(8) -0.0026(8)
C25 0.0248(11) 0.0221(10) 0.0243(11) 0.0010(8) 0.0008(9) -0.0030(9)
C26 0.0272(12) 0.0267(11) 0.0284(12) 0.0030(9) 0.0035(10) -0.0098(9)
C27 0.0179(10) 0.0341(12) 0.0279(11) -0.0035(9) 0.0011(10) -0.0042(9)
C28 0.0200(10) 0.0240(10) 0.0214(10) -0.0031(8) -0.0015(10) 0.0004(8)
C29 0.0200(10) 0.0182(9) 0.0139(9) -0.0016(7) -0.0022(8) -0.0025(8)
C30 0.0171(9) 0.0181(9) 0.0213(10) 0.0014(7) 0.0017(8) 0.0027(8)
C31 0.0153(10) 0.0172(9) 0.0232(11) 0.0026(8) -0.0034(8) 0.0005(8)

loop_
_atom_type_symbol
_atom_type_description
_atom_type_scat_dispersion_real
_atom_type_scat_dispersion_imag
_atom_type_scat_source
C C 0.0033 0.0016 'International Tables Vol C Tables 4.2.6.8 and 6.1.1.4'
H H 0.0000 0.0000 'International Tables Vol C Tables 4.2.6.8 and 6.1.1.4'
N N 0.0061 0.0033 'International Tables Vol C Tables 4.2.6.8 and 6.1.1.4'
O O 0.0106 0.0060 'International Tables Vol C Tables 4.2.6.8 and 6.1.1.4'
Ni Ni 0.3393 1.1124 'International Tables Vol C Tables 4.2.6.8 and 6.1.1.4'

loop_
_geom_angle_atom_site_label_1
_geom_angle_atom_site_label_2
_geom_angle_atom_site_label_3
_geom_angle
_geom_angle_site_symmetry_1
_geom_angle_site_symmetry_3
O1 Ni1 O2 171.01(7) . .
O1 Ni1 N1 90.43(6) . .
O2 Ni1 N1 92.26(6) . .
O1 Ni1 O12 94.36(5) . 2_655
O2 Ni1 O12 84.16(5) . 2_655
N1 Ni1 O12 171.04(6) . 2_655
O1 Ni1 O2 91.75(6) . 2_655
O2 Ni1 O2 79.27(6) . 2_655
N1 Ni1 O2 106.20(6) . 2_655
O12 Ni1 O2 81.26(5) 2_655 2_655
O1 Ni1 O3 96.69(6) . .
O2 Ni1 O3 92.07(6) . .
N1 Ni1 O3 85.42(6) . .
O12 Ni1 O3 86.50(6) 2_655 .
O2 Ni1 O3 165.63(5) 2_655 .
O11 Ni2 O12 170.60(6) . .
O11 Ni2 N11 89.70(6) . .
O12 Ni2 N11 92.21(6) . .
O11 Ni2 O2 95.54(6) . .
O12 Ni2 O2 83.69(5) . .
N11 Ni2 O2 171.60(6) . .
O11 Ni2 O12 90.66(6) . 2_655
O12 Ni2 O12 79.96(6) . 2_655
N11 Ni2 O12 105.04(6) . 2_655
O2 Ni2 O12 81.53(5) . 2_655
O11 Ni2 O13 97.28(6) . .
O12 Ni2 O13 91.96(6) . .
N11 Ni2 O13 88.82(6) . .
O2 Ni2 O13 84.00(6) . .
O12 Ni2 O13 164.10(5) 2_655 .
C2 N1 N2 107.27(16) . .
C2 N1 Ni1 126.58(14) . .
N2 N1 Ni1 126.05(13) . .
C3 N2 N1 110.03(18) . .
C3 N2 C10 126.07(18) . .
N1 N2 C10 123.89(16) . .
C9 O1 Ni1 128.12(13) . .
C11 O2 Ni1 115.23(12) . .
C11 O2 Ni2 119.97(12) . .
Ni1 O2 Ni2 97.27(6) . .
C11 O2 Ni1 123.96(12) . 2_655
Ni1 O2 Ni1 100.66(6) . 2_655
Ni2 O2 Ni1 94.62(5) . 2_655
C3 C1 C2 105.96(19) . .
N1 C2 C1 108.71(19) . .
N1 C2 C4 123.64(18) . .
C1 C2 C4 127.65(19) . .
N2 C3 C1 108.01(19) . .
C5 C4 C9 118.5(2) . .
C5 C4 C2 117.17(19) . .
C9 C4 C2 124.31(18) . .
C6 C5 C4 122.7(2) . .
C5 C6 C7 118.9(2) . .
C6 C7 C8 120.3(2) . .
C7 C8 C9 121.9(2) . .
O1 C9 C8 117.89(19) . .
O1 C9 C4 124.54(19) . .
C8 C9 C4 117.57(18) . .
N2 C10 C11 114.68(17) . .
O2 C11 C10 112.81(17) . .
O4 C42 C41 120.7(2) . .
O4 C42 C43 122.3(2) . .
C41 C42 C43 117.0(2) . .
O5 C52 C53 121.5(3) . .
O5 C52 C51 120.8(3) . .
C53 C52 C51 117.7(3) . .
C22 N11 N12 106.46(16) . .
C22 N11 Ni2 125.58(14) . .
N12 N11 Ni2 122.57(13) . .
C23 N12 N11 110.25(17) . .
C23 N12 C30 127.00(18) . .
N11 N12 C30 121.74(16) . .
C29 O11 Ni2 129.27(13) . .
C31 O12 Ni2 116.91(12) . .
C31 O12 Ni1 116.87(11) . 2_655
Ni2 O12 Ni1 98.74(6) . 2_655
C31 O12 Ni2 124.47(12) . 2_655
Ni2 O12 Ni2 99.90(6) . 2_655
Ni1 O12 Ni2 94.97(5) 2_655 2_655
C23 C21 C22 105.79(19) . .
N11 C22 C21 109.30(19) . .
N11 C22 C24 122.88(19) . .
C21 C22 C24 127.8(2) . .
N12 C23 C21 108.19(18) . .
C25 C24 C29 119.1(2) . .
C25 C24 C22 117.66(19) . .
C29 C24 C22 123.26(19) . .
C26 C25 C24 122.6(2) . .
C25 C26 C27 118.8(2) . .
C28 C27 C26 120.0(2) . .
C27 C28 C29 122.2(2) . .
O11 C29 C24 124.8(2) . .
O11 C29 C28 117.84(18) . .
C24 C29 C28 117.34(19) . .
N12 C30 C31 114.78(17) . .
O12 C31 C30 113.67(17) . .

loop_
_geom_bond_atom_site_label_1
_geom_bond_atom_site_label_2
_geom_bond_distance
_geom_bond_site_symmetry_2
Ni1 O1 1.9809(15) .
Ni1 O2 2.0156(14) .
Ni1 N1 2.0313(16) .
Ni1 O12 2.0615(13) 2_655
Ni1 O2 2.1494(15) 2_655
Ni1 O3 2.1723(16) .
Ni2 O11 1.9919(15) .
Ni2 O12 2.0333(15) .
Ni2 N11 2.0430(16) .
Ni2 O2 2.0782(13) .
Ni2 O12 2.1069(14) 2_655
Ni2 O13 2.1189(15) .
N1 C2 1.338(3) .
N1 N2 1.354(2) .
N2 C3 1.348(3) .
N2 C10 1.461(3) .
O1 C9 1.320(2) .
O2 C11 1.418(2) .
O2 Ni1 2.1494(15) 2_655
C1 C3 1.362(4) .
C1 C2 1.410(3) .
C2 C4 1.465(3) .
C4 C5 1.411(3) .
C4 C9 1.420(3) .
C5 C6 1.371(4) .
C6 C7 1.384(4) .
C7 C8 1.388(3) .
C8 C9 1.412(3) .
C10 C11 1.522(3) .
O4 C42 1.211(3) .
C41 C42 1.479(4) .
C42 C43 1.486(3) .
O5 C52 1.215(3) .
C52 C53 1.472(4) .
C52 C51 1.511(4) .
N11 C22 1.342(3) .
N11 N12 1.364(2) .
N12 C23 1.346(3) .
N12 C30 1.460(3) .
O11 C29 1.320(2) .
O12 C31 1.417(2) .
O12 Ni1 2.0615(13) 2_655
O12 Ni2 2.1069(14) 2_655
C21 C23 1.363(3) .
C21 C22 1.409(3) .
C22 C24 1.468(3) .
C24 C25 1.404(3) .
C24 C29 1.419(3) .
C25 C26 1.382(3) .
C26 C27 1.395(3) .
C27 C28 1.385(3) .
C28 C29 1.420(3) .
C30 C31 1.517(3) .

loop_
_geom_hbond_atom_site_label_D
_geom_hbond_atom_site_label_H
_geom_hbond_atom_site_label_A
_geom_hbond_distance_DH
_geom_hbond_distance_HA
_geom_hbond_distance_DA
_geom_hbond_angle_DHA
_geom_hbond_site_symmetry_A
O3 H3B O3 0.802(18) 2.20(2) 2.976(3) 162(4) 2_755
O3 H3A O11 0.821(19) 1.85(2) 2.660(2) 168(4) .
O13 H13A O4 0.824(19) 1.989(19) 2.813(2) 177(4) .
O13 H13B O1 0.815(19) 1.96(3) 2.695(2) 149(4) 2_655
